data_2234260
loop_
_publ_author_name
'Wang, Guo-Ming'
'Li, Zeng-Xin'
'Wang, Pei'

_publ_section_title
;
 Tris(ethylenediamine-\k^2^<i>N</i>,<i>N</i>')cadmium
 hexafluoridogermanate
;
_journal_coeditor_code HY2520
_journal_issue 4
_journal_name_full 'Acta Crystallographica Section E'
_journal_page_first m396
_journal_page_last m397
_journal_paper_doi 10.1107/S160053681200983X
_journal_volume 68
_journal_year 2012
_chemical_formula_iupac '[Cd (C2 H8 N2)3] (Ge F6)'
_chemical_formula_moiety 'C6 H24 Cd N6 2+, F6 Ge 2-'
_chemical_formula_sum 'C6 H24 Cd F6 Ge N6'
_chemical_formula_weight 479.33
_chemical_name_systematic
;
Tris(ethylenediamine-\k^2^<i>N</i>,<i>N</i>')cadmium hexafluoridogermanate
;
_space_group_IT_number 163
_symmetry_cell_setting trigonal
_symmetry_space_group_name_Hall '-P 3 2c'
_symmetry_space_group_name_H-M 'P -3 1 c'
_atom_sites_solution_hydrogens geom
_atom_sites_solution_primary direct
_atom_sites_solution_secondary difmap
_audit_creation_method SHELXL-97
_cell_angle_alpha 90.00
_cell_angle_beta 90.00
_cell_angle_gamma 120.00
_cell_formula_units_Z 2
_cell_length_a 9.5422(3)
_cell_length_b 9.5422(3)
_cell_length_c 9.9977(5)
_cell_measurement_reflns_used 549
_cell_measurement_temperature 293(2)
_cell_measurement_theta_max 26.46
_cell_measurement_theta_min 4.08
_cell_volume 788.37(5)
_computing_cell_refinement 'SAINT (Bruker, 2007)'
_computing_data_collection 'SMART (Bruker, 2007)'
_computing_data_reduction 'SAINT (Bruker, 2007)'
_computing_molecular_graphics 'DIAMOND (Brandenburg, 1999)'
_computing_publication_material 'SHELXTL (Sheldrick, 2008)'
_computing_structure_refinement 'SHELXL97 (Sheldrick, 2008)'
_computing_structure_solution 'SHELXS97 (Sheldrick, 2008)'
_diffrn_ambient_temperature 293(2)
_diffrn_measured_fraction_theta_full 0.996
_diffrn_measured_fraction_theta_max 0.996
_diffrn_measurement_device_type 'Bruker APEX CCD'
_diffrn_measurement_method '\f and \w scans'
_diffrn_radiation_monochromator graphite
_diffrn_radiation_source 'fine-focus sealed tube'
_diffrn_radiation_type MoK\a
_diffrn_radiation_wavelength 0.71073
_diffrn_reflns_av_R_equivalents 0.0382
_diffrn_reflns_av_sigmaI/netI 0.0128
_diffrn_reflns_limit_h_max 11
_diffrn_reflns_limit_h_min -11
_diffrn_reflns_limit_k_max 11
_diffrn_reflns_limit_k_min -11
_diffrn_reflns_limit_l_max 12
_diffrn_reflns_limit_l_min -12
_diffrn_reflns_number 7348
_diffrn_reflns_theta_full 26.46
_diffrn_reflns_theta_max 26.46
_diffrn_reflns_theta_min 4.08
_exptl_absorpt_coefficient_mu 3.316
_exptl_absorpt_correction_T_max 0.6917
_exptl_absorpt_correction_T_min 0.5568
_exptl_absorpt_correction_type multi-scan
_exptl_absorpt_process_details '(SADABS; Sheldrick, 1996)'
_exptl_crystal_colour Colorless
_exptl_crystal_density_diffrn 2.019
_exptl_crystal_density_method 'not measured'
_exptl_crystal_description Block
_exptl_crystal_F_000 472
_exptl_crystal_size_max 0.20
_exptl_crystal_size_mid 0.18
_exptl_crystal_size_min 0.12
_refine_diff_density_max 0.231
_refine_diff_density_min -0.228
_refine_ls_extinction_coef 0.0045(3)
_refine_ls_extinction_expression Fc^*^=kFc[1+0.001xFc^2^\l^3^/sin(2\q)]^-1/4^
_refine_ls_extinction_method 'SHELXL97 (Sheldrick, 2008)'
_refine_ls_goodness_of_fit_ref 1.160
_refine_ls_hydrogen_treatment constr
_refine_ls_matrix_type full
_refine_ls_number_parameters 42
_refine_ls_number_reflns 549
_refine_ls_number_restraints 12
_refine_ls_restrained_S_all 1.187
_refine_ls_R_factor_all 0.0284
_refine_ls_R_factor_gt 0.0235
_refine_ls_shift/su_max 0.000
_refine_ls_shift/su_mean 0.000
_refine_ls_structure_factor_coef Fsqd
_refine_ls_weighting_details 'calc w=1/[\s^2^(Fo^2^)+(0.0048P)^2^+0.9629P] where P=(Fo^2^+2Fc^2^)/3'
_refine_ls_weighting_scheme calc
_refine_ls_wR_factor_gt 0.0372
_refine_ls_wR_factor_ref 0.0383
_reflns_number_gt 496
_reflns_number_total 549
_reflns_threshold_expression I>2\sa(I)
_cod_data_source_file hy2520.cif
_cod_data_source_block I
_cod_original_cell_volume 788.37(7)
_cod_database_code 2234260
_cod_database_fobs_code 2234260

loop_
_symmetry_equiv_pos_as_xyz
'x, y, z'
'-y, x-y, z'
'-x+y, -x, z'
'-y, -x, -z+1/2'
'-x+y, y, -z+1/2'
'x, x-y, -z+1/2'
'-x, -y, -z'
'y, -x+y, -z'
'x-y, x, -z'
'y, x, z-1/2'
'x-y, -y, z-1/2'
'-x, -x+y, z-1/2'

loop_
_atom_site_type_symbol
_atom_site_label
_atom_site_fract_x
_atom_site_fract_y
_atom_site_fract_z
_atom_site_U_iso_or_equiv
_atom_site_adp_type
_atom_site_calc_flag
_atom_site_refinement_flags
_atom_site_occupancy
_atom_site_symmetry_multiplicity
Cd Cd1 0.3333 0.6667 0.2500 0.03249(17) Uani d S 1 6
Ge Ge1 0.6667 0.3333 0.2500 0.02960(19) Uani d S 1 6
N N1 0.2829(3) 0.4387(3) 0.1196(2) 0.0444(6) Uani d . 1 1
H H1C 0.2637 0.4538 0.0341 0.053 Uiso calc R 1 1
H H1D 0.3698 0.4254 0.1212 0.053 Uiso calc R 1 1
C C1 0.1425(4) 0.2956(4) 0.1743(3) 0.0504(8) Uani d . 1 1
H H1A 0.1381 0.1989 0.1388 0.060 Uiso calc R 1 1
H H1B 0.0443 0.2949 0.1479 0.060 Uiso calc R 1 1
F F1 0.5391(11) 0.3708(8) 0.1387(10) 0.065(2) Uani d PU 0.50 1
F F1' 0.5004(11) 0.2974(8) 0.1521(10) 0.064(2) Uani d PU 0.50 1

loop_
_atom_site_aniso_label
_atom_site_aniso_U_11
_atom_site_aniso_U_22
_atom_site_aniso_U_33
_atom_site_aniso_U_12
_atom_site_aniso_U_13
_atom_site_aniso_U_23
Cd1 0.0326(2) 0.0326(2) 0.0323(3) 0.01630(10) 0.000 0.000
Ge1 0.0312(3) 0.0312(3) 0.0264(4) 0.01559(13) 0.000 0.000
N1 0.0559(17) 0.0475(16) 0.0364(13) 0.0309(14) -0.0008(12) -0.0037(12)
C1 0.056(2) 0.0397(18) 0.0518(18) 0.0214(16) -0.0092(16) -0.0112(14)
F1 0.074(5) 0.092(5) 0.051(3) 0.058(4) -0.012(3) 0.001(4)
F1' 0.049(4) 0.098(5) 0.049(3) 0.040(4) -0.021(3) -0.010(4)

loop_
_atom_type_symbol
_atom_type_description
_atom_type_scat_dispersion_real
_atom_type_scat_dispersion_imag
_atom_type_scat_source
C C 0.0033 0.0016 'International Tables Vol C Tables 4.2.6.8 and 6.1.1.4'
H H 0.0000 0.0000 'International Tables Vol C Tables 4.2.6.8 and 6.1.1.4'
N N 0.0061 0.0033 'International Tables Vol C Tables 4.2.6.8 and 6.1.1.4'
O O 0.0106 0.0060 'International Tables Vol C Tables 4.2.6.8 and 6.1.1.4'
F F 0.0171 0.0103 'International Tables Vol C Tables 4.2.6.8 and 6.1.1.4'
Ge Ge 0.1547 1.8001 'International Tables Vol C Tables 4.2.6.8 and 6.1.1.4'
Cd Cd -0.8075 1.2024 'International Tables Vol C Tables 4.2.6.8 and 6.1.1.4'

loop_
_geom_angle_atom_site_label_1
_geom_angle_atom_site_label_2
_geom_angle_atom_site_label_3
_geom_angle_site_symmetry_1
_geom_angle_site_symmetry_3
_geom_angle
N1 Cd1 N1 6_565 3_565 74.72(12)
N1 Cd1 N1 6_565 5 92.62(8)
N1 Cd1 N1 3_565 5 103.54(12)
N1 Cd1 N1 6_565 . 159.72(12)
N1 Cd1 N1 3_565 . 92.62(8)
N1 Cd1 N1 5 . 74.72(12)
N1 Cd1 N1 6_565 2_665 103.54(12)
N1 Cd1 N1 3_565 2_665 92.62(8)
N1 Cd1 N1 5 2_665 159.72(12)
N1 Cd1 N1 . 2_665 92.62(8)
N1 Cd1 N1 6_565 4_665 92.62(8)
N1 Cd1 N1 3_565 4_665 159.72(12)
N1 Cd1 N1 5 4_665 92.62(8)
N1 Cd1 N1 . 4_665 103.54(12)
N1 Cd1 N1 2_665 4_665 74.72(12)
F1' Ge1 F1' 2_655 5_655 76.2(6)
F1' Ge1 F1' 2_655 6 103.8(6)
F1' Ge1 F1' 5_655 6 91.7(5)
F1' Ge1 F1' 2_655 4_665 160.4(5)
F1' Ge1 F1' 5_655 4_665 91.7(5)
F1' Ge1 F1' 6 4_665 91.7(5)
F1' Ge1 F1' 2_655 3_665 91.7(5)
F1' Ge1 F1' 5_655 3_665 103.8(6)
F1' Ge1 F1' 6 3_665 160.4(5)
F1' Ge1 F1' 4_665 3_665 76.2(6)
F1' Ge1 F1' 2_655 . 91.7(5)
F1' Ge1 F1' 5_655 . 160.4(5)
F1' Ge1 F1' 6 . 76.2(6)
F1' Ge1 F1' 4_665 . 103.8(6)
F1' Ge1 F1' 3_665 . 91.7(5)
F1' Ge1 F1 2_655 5_655 91.4(3)
F1' Ge1 F1 6 5_655 100.8(2)
F1' Ge1 F1 4_665 5_655 73.7(3)
F1' Ge1 F1 3_665 5_655 90.6(2)
F1' Ge1 F1 . 5_655 176.1(7)
F1' Ge1 F1 5_655 2_655 91.4(3)
F1' Ge1 F1 6 2_655 90.6(2)
F1' Ge1 F1 4_665 2_655 176.1(7)
F1' Ge1 F1 3_665 2_655 100.8(2)
F1' Ge1 F1 . 2_655 73.7(3)
F1 Ge1 F1 5_655 2_655 108.8(5)
F1' Ge1 F1 2_655 6 90.6(2)
F1' Ge1 F1 5_655 6 73.7(3)
F1' Ge1 F1 4_665 6 100.8(2)
F1' Ge1 F1 3_665 6 176.1(7)
F1' Ge1 F1 . 6 91.4(3)
F1 Ge1 F1 5_655 6 86.2(5)
F1 Ge1 F1 2_655 6 82.4(6)
F1' Ge1 F1 2_655 3_665 73.7(3)
F1' Ge1 F1 5_655 3_665 90.6(2)
F1' Ge1 F1 6 3_665 176.1(7)
F1' Ge1 F1 4_665 3_665 91.4(3)
F1' Ge1 F1 . 3_665 100.8(2)
F1 Ge1 F1 5_655 3_665 82.4(6)
F1 Ge1 F1 2_655 3_665 86.2(5)
F1 Ge1 F1 6 3_665 160.3(5)
F1' Ge1 F1 2_655 4_665 176.1(7)
F1' Ge1 F1 5_655 4_665 100.8(2)
F1' Ge1 F1 6 4_665 73.7(3)
F1' Ge1 F1 3_665 4_665 91.4(3)
F1' Ge1 F1 . 4_665 90.6(2)
F1 Ge1 F1 5_655 4_665 86.2(5)
F1 Ge1 F1 2_655 4_665 160.3(5)
F1 Ge1 F1 6 4_665 86.2(5)
F1 Ge1 F1 3_665 4_665 108.8(5)
F1' Ge1 F1 2_655 . 100.8(2)
F1' Ge1 F1 5_655 . 176.1(7)
F1' Ge1 F1 6 . 91.4(3)
F1' Ge1 F1 4_665 . 90.6(2)
F1' Ge1 F1 3_665 . 73.7(3)
F1 Ge1 F1 5_655 . 160.3(5)
F1 Ge1 F1 2_655 . 86.2(5)
F1 Ge1 F1 6 . 108.8(5)
F1 Ge1 F1 3_665 . 86.2(5)
F1 Ge1 F1 4_665 . 82.4(6)
C1 N1 Cd1 . . 108.83(17)
C1 N1 H1C . . 109.9
Cd1 N1 H1C . . 109.9
C1 N1 H1D . . 109.9
Cd1 N1 H1D . . 109.9
H1C N1 H1D . . 108.3
N1 C1 C1 . 5 110.1(2)
N1 C1 H1A . . 109.6
C1 C1 H1A 5 . 109.6
N1 C1 H1B . . 109.6
C1 C1 H1B 5 . 109.6
H1A C1 H1B . . 108.2

loop_
_geom_bond_atom_site_label_1
_geom_bond_atom_site_label_2
_geom_bond_site_symmetry_2
_geom_bond_distance
Cd1 N1 6_565 2.370(2)
Cd1 N1 3_565 2.370(2)
Cd1 N1 5 2.370(2)
Cd1 N1 . 2.370(2)
Cd1 N1 2_665 2.370(2)
Cd1 N1 4_665 2.370(2)
Ge1 F1' 2_655 1.746(9)
Ge1 F1' 5_655 1.746(9)
Ge1 F1' 6 1.746(9)
Ge1 F1' 4_665 1.746(9)
Ge1 F1' 3_665 1.746(9)
Ge1 F1' . 1.746(9)
Ge1 F1 5_655 1.812(9)
Ge1 F1 2_655 1.812(9)
Ge1 F1 6 1.812(9)
Ge1 F1 3_665 1.812(9)
Ge1 F1 4_665 1.812(9)
Ge1 F1 . 1.812(9)
N1 C1 . 1.459(4)
N1 H1C . 0.9000
N1 H1D . 0.9000
C1 C1 5 1.518(6)
C1 H1A . 0.9700
C1 H1B . 0.9700
F1 F1' . 0.621(10)

loop_
_geom_hbond_atom_site_label_D
_geom_hbond_atom_site_label_H
_geom_hbond_atom_site_label_A
_geom_hbond_site_symmetry_A
_geom_hbond_distance_DH
_geom_hbond_distance_HA
_geom_hbond_distance_DA
_geom_hbond_angle_DHA
_geom_hbond_publ_flag
N1 H1C F1 9 0.90 2.28 3.135(11) 158 yes
N1 H1C F1' 9 0.90 2.06 2.959(11) 173 yes
N1 H1D F1 . 0.90 1.94 2.831(11) 172 yes
N1 H1D F1' . 0.90 2.16 3.005(11) 156 yes
